data_7115421
loop_
_publ_author_name
'Simanis, Justin A.'
'Law, C. Marshall'
'Woodall, Erica L.'
'Hamaker, Christopher G.'
'Goodell, John R.'
'Mitchell, T. Andrew'

_publ_section_title
;
 Investigation of oxidopyrylium-alkene [5+2] cycloaddition conjugate
 addition cascade (C^3^) sequences
;
_journal_coden_ASTM CHCOFS
_journal_issue 65
_journal_name_full
;
 Chemical Communications (Cambridge, United Kingdom)
;
_journal_page_first 9130
_journal_page_last 9133
_journal_paper_doi 10.1039/c4cc04163a
_journal_volume 50
_journal_year 2014
_chemical_absolute_configuration unk
_chemical_compound_source 'synthesis as described'
_chemical_formula_moiety 'C11 H14 O3'
_chemical_formula_sum 'C11 H14 O3'
_chemical_formula_weight 194.22
_chemical_name_common 'Simanis/Mitchell   bis-ether from hexanes evaporation'
_space_group_IT_number 19
_symmetry_cell_setting orthorhombic
_symmetry_Int_Tables_number 19
_symmetry_space_group_name_Hall 'P 2ac 2ab'
_symmetry_space_group_name_H-M 'P 21 21 21'
_atom_sites_solution_hydrogens geom
_atom_sites_solution_primary direct
_atom_sites_solution_secondary difmap
_audit_creation_date 2014-02-24T08:09:32-00:00
_audit_creation_method 'WinGX routine CIF_UPDATE'
_cell_angle_alpha 90
_cell_angle_beta 90
_cell_angle_gamma 90
_cell_formula_units_Z 4
_cell_length_a 7.1815(2)
_cell_length_b 8.0509(2)
_cell_length_c 15.9570(5)
_cell_measurement_reflns_used 9965
_cell_measurement_temperature 100(2)
_cell_measurement_theta_max 26.69
_cell_measurement_theta_min 2.55
_cell_measurement_wavelength 0.71073
_cell_volume 922.59(4)
_computing_cell_refinement 'Bruker SAINT'
_computing_data_collection 'Bruker APEX2'
_computing_data_reduction 'Bruker SAINT'
_computing_molecular_graphics 'Ortep-3 for Windows (Farrugia, 1997)'
_computing_publication_material 'WinGX publication routines (Farrugia, 1999)'
_computing_structure_refinement 'SHELXL-97 (Sheldrick, 1997)'
_computing_structure_solution 'SIR92 (Giacovazzo et al, 1993)'
_diffrn_ambient_temperature 100(2)
_diffrn_measured_fraction_theta_full 0.997
_diffrn_measured_fraction_theta_max 0.997
_diffrn_measurement_device_type 'Bruker APEX-II CCD'
_diffrn_measurement_method '\f and \w scans'
_diffrn_radiation_monochromator graphite
_diffrn_radiation_probe x-ray
_diffrn_radiation_type MoK\a
_diffrn_radiation_wavelength 0.71073
_diffrn_reflns_av_R_equivalents 0.0304
_diffrn_reflns_av_unetI/netI 0.0087
_diffrn_reflns_limit_h_max 9
_diffrn_reflns_limit_h_min -9
_diffrn_reflns_limit_k_max 10
_diffrn_reflns_limit_k_min -10
_diffrn_reflns_limit_l_max 20
_diffrn_reflns_limit_l_min -20
_diffrn_reflns_number 27583
_diffrn_reflns_theta_full 26.77
_diffrn_reflns_theta_max 26.77
_diffrn_reflns_theta_min 2.55
_diffrn_standards_number 0
_exptl_absorpt_coefficient_mu 0.101
_exptl_absorpt_correction_T_max 0.9915
_exptl_absorpt_correction_T_min 0.9836
_exptl_absorpt_correction_type multi-scan
_exptl_absorpt_process_details 'SADABS V2012/1 (Bruker AXS Inc.)'
_exptl_crystal_colour colourless
_exptl_crystal_density_diffrn 1.398
_exptl_crystal_density_meas ?
_exptl_crystal_density_method 'not measured'
_exptl_crystal_description block
_exptl_crystal_F_000 416
_exptl_crystal_size_max 0.164
_exptl_crystal_size_mid 0.157
_exptl_crystal_size_min 0.085
_refine_diff_density_max 0.272
_refine_diff_density_min -0.171
_refine_diff_density_rms 0.039
_refine_ls_extinction_method none
_refine_ls_goodness_of_fit_ref 1.056
_refine_ls_hydrogen_treatment constr
_refine_ls_matrix_type full
_refine_ls_number_parameters 127
_refine_ls_number_reflns 1161
_refine_ls_number_restraints 0
_refine_ls_restrained_S_all 1.056
_refine_ls_R_factor_all 0.0307
_refine_ls_R_factor_gt 0.0293
_refine_ls_shift/su_max 0
_refine_ls_shift/su_mean 0
_refine_ls_structure_factor_coef Fsqd
_refine_ls_weighting_details 'calc w=1/[\s^2^(Fo^2^)+(0.0442P)^2^+0.2919P] where P=(Fo^2^+2Fc^2^)/3'
_refine_ls_weighting_scheme calc
_refine_ls_wR_factor_gt 0.0738
_refine_ls_wR_factor_ref 0.0752
_reflns_number_gt 1112
_reflns_number_total 1161
_reflns_threshold_expression >2sigma(I)
_cod_data_source_file c4cc04163a3.cif
_cod_data_source_block ch126
_cod_depositor_comments
;
The following automatic conversions were performed:

'_exptl_crystal_density_meas' value 'not measured' was changed to '?'
- the value is perceived as not measured.

Automatic conversion script
Id: cif_fix_values 3008 2015-01-20 13:52:24Z robertas 
;
_cod_original_sg_symbol_H-M P2(1)2(1)2(1)
_cod_database_code 7115421

loop_
_symmetry_equiv_pos_as_xyz
'x, y, z'
'-x+1/2, -y, z+1/2'
'x+1/2, -y+1/2, -z'
'-x, y+1/2, -z+1/2'

loop_
_atom_site_label
_atom_site_type_symbol
_atom_site_fract_x
_atom_site_fract_y
_atom_site_fract_z
_atom_site_U_iso_or_equiv
_atom_site_adp_type
_atom_site_occupancy
_atom_site_symmetry_multiplicity
_atom_site_calc_flag
_atom_site_refinement_flags
C1 C 0.4174(2) 0.1926(2) 0.29147(10) 0.0148(3) Uani 1 1 d .
H1 H 0.5236 0.207 0.2516 0.018 Uiso 1 1 calc R
C2 C 0.2533(3) 0.3109(2) 0.27061(10) 0.0169(3) Uani 1 1 d .
H2 H 0.274 0.3666 0.2154 0.02 Uiso 1 1 calc R
C3 C 0.0683(3) 0.2174(2) 0.27066(10) 0.0192(4) Uani 1 1 d .
H3A H -0.0361 0.2977 0.2715 0.023 Uiso 1 1 calc R
H3B H 0.0577 0.15 0.219 0.023 Uiso 1 1 calc R
C4 C 0.0569(2) 0.1051(2) 0.34687(10) 0.0151(3) Uani 1 1 d .
C5 C 0.2397(2) 0.0200(2) 0.36875(9) 0.0118(3) Uani 1 1 d .
C7 C 0.2226(2) -0.1568(2) 0.40314(9) 0.0151(3) Uani 1 1 d .
H7A H 0.2913 -0.2362 0.3672 0.018 Uiso 1 1 calc R
H7B H 0.0904 -0.1913 0.4059 0.018 Uiso 1 1 calc R
C8 C 0.3082(2) -0.1500(2) 0.49116(10) 0.0174(3) Uani 1 1 d .
H8A H 0.2124 -0.1238 0.5338 0.021 Uiso 1 1 calc R
H8B H 0.3681 -0.2569 0.5058 0.021 Uiso 1 1 calc R
C9 C 0.4528(2) -0.0104(2) 0.48503(10) 0.0176(3) Uani 1 1 d .
H9A H 0.5662 -0.0484 0.4555 0.021 Uiso 1 1 calc R
H9B H 0.4878 0.031 0.5413 0.021 Uiso 1 1 calc R
C10 C 0.3503(2) 0.12367(19) 0.43445(9) 0.0121(3) Uani 1 1 d .
H10 H 0.2635 0.1879 0.4712 0.015 Uiso 1 1 calc R
C11 C 0.4714(2) 0.2417(2) 0.38153(10) 0.0136(3) Uani 1 1 d .
H11 H 0.6074 0.2267 0.3926 0.016 Uiso 1 1 calc R
C12 C 0.4128(2) 0.4227(2) 0.38543(10) 0.0163(3) Uani 1 1 d .
H12A H 0.3899 0.4572 0.4441 0.02 Uiso 1 1 calc R
H12B H 0.5102 0.4952 0.3612 0.02 Uiso 1 1 calc R
O6 O 0.35554(16) 0.02355(14) 0.29511(7) 0.0145(3) Uani 1 1 d .
O13 O 0.24442(18) 0.43218(14) 0.33703(7) 0.0192(3) Uani 1 1 d .
O14 O -0.08264(17) 0.08593(17) 0.38840(8) 0.0235(3) Uani 1 1 d .

loop_
_atom_site_aniso_label
_atom_site_aniso_U_11
_atom_site_aniso_U_22
_atom_site_aniso_U_33
_atom_site_aniso_U_23
_atom_site_aniso_U_13
_atom_site_aniso_U_12
C1 0.0170(8) 0.0134(7) 0.0141(7) -0.0007(6) 0.0043(6) -0.0018(7)
C2 0.0217(8) 0.0157(7) 0.0132(7) 0.0011(6) -0.0025(6) -0.0002(7)
C3 0.0204(8) 0.0194(8) 0.0179(8) 0.0027(7) -0.0078(7) 0.0010(7)
C4 0.0133(7) 0.0166(7) 0.0155(7) -0.0030(6) -0.0046(7) -0.0005(7)
C5 0.0114(6) 0.0123(7) 0.0116(7) -0.0008(5) 0.0009(6) 0.0006(6)
C7 0.0175(7) 0.0119(7) 0.0159(7) 0.0003(6) 0.0019(6) -0.0004(7)
C8 0.0189(8) 0.0149(8) 0.0184(7) 0.0039(6) -0.0033(6) 0.0009(7)
C9 0.0169(7) 0.0170(8) 0.0189(7) 0.0038(6) -0.0066(7) 0.0004(7)
C10 0.0123(7) 0.0121(7) 0.0120(6) -0.0004(6) -0.0012(6) 0.0007(6)
C11 0.0109(7) 0.0143(8) 0.0157(7) -0.0003(6) -0.0001(6) -0.0012(6)
C12 0.0197(8) 0.0130(7) 0.0162(7) -0.0003(6) -0.0015(7) -0.0016(7)
O6 0.0178(6) 0.0126(5) 0.0131(5) -0.0023(4) 0.0059(5) -0.0015(5)
O13 0.0215(6) 0.0146(5) 0.0213(6) -0.0032(5) -0.0049(5) 0.0040(5)
O14 0.0128(6) 0.0319(7) 0.0257(6) 0.0026(6) 0.0003(5) 0.0026(5)

loop_
_atom_type_symbol
_atom_type_description
_atom_type_scat_dispersion_real
_atom_type_scat_dispersion_imag
_atom_type_scat_source
C C 0.0033 0 'International Tables Vol C Tables 4.2.6.8 and 6.1.1.4'
H H 0 0 'International Tables Vol C Tables 4.2.6.8 and 6.1.1.4'
O O 0.0106 0 'International Tables Vol C Tables 4.2.6.8 and 6.1.1.4'

loop_
_geom_angle_atom_site_label_1
_geom_angle_atom_site_label_2
_geom_angle_atom_site_label_3
_geom_angle
O6 C1 C11 106.50(12)
O6 C1 C2 110.88(13)
C11 C1 C2 103.53(12)
O6 C1 H1 111.8
C11 C1 H1 111.8
C2 C1 H1 111.8
O13 C2 C3 107.16(14)
O13 C2 C1 106.93(12)
C3 C2 C1 110.98(13)
O13 C2 H2 110.5
C3 C2 H2 110.5
C1 C2 H2 110.5
C4 C3 C2 109.94(13)
C4 C3 H3A 109.7
C2 C3 H3A 109.7
C4 C3 H3B 109.7
C2 C3 H3B 109.7
H3A C3 H3B 108.2
O14 C4 C3 124.00(15)
O14 C4 C5 122.05(14)
C3 C4 C5 113.93(14)
O6 C5 C4 107.60(12)
O6 C5 C7 110.92(12)
C4 C5 C7 115.61(14)
O6 C5 C10 104.12(13)
C4 C5 C10 110.69(12)
C7 C5 C10 107.32(12)
C5 C7 C8 105.24(13)
C5 C7 H7A 110.7
C8 C7 H7A 110.7
C5 C7 H7B 110.7
C8 C7 H7B 110.7
H7A C7 H7B 108.8
C9 C8 C7 103.84(13)
C9 C8 H8A 111
C7 C8 H8A 111
C9 C8 H8B 111
C7 C8 H8B 111
H8A C8 H8B 109
C8 C9 C10 102.96(13)
C8 C9 H9A 111.2
C10 C9 H9A 111.2
C8 C9 H9B 111.2
C10 C9 H9B 111.2
H9A C9 H9B 109.1
C9 C10 C11 116.83(13)
C9 C10 C5 102.80(13)
C11 C10 C5 104.45(12)
C9 C10 H10 110.7
C11 C10 H10 110.7
C5 C10 H10 110.7
C12 C11 C1 102.40(13)
C12 C11 C10 114.41(13)
C1 C11 C10 102.18(12)
C12 C11 H11 112.3
C1 C11 H11 112.3
C10 C11 H11 112.3
O13 C12 C11 105.19(13)
O13 C12 H12A 110.7
C11 C12 H12A 110.7
O13 C12 H12B 110.7
C11 C12 H12B 110.7
H12A C12 H12B 108.8
C1 O6 C5 103.35(11)
C12 O13 C2 108.79(12)

loop_
_geom_bond_atom_site_label_1
_geom_bond_atom_site_label_2
_geom_bond_distance
C1 O6 1.4329(19)
C1 C11 1.540(2)
C1 C2 1.551(2)
C1 H1 1
C2 O13 1.4425(19)
C2 C3 1.527(3)
C2 H2 1
C3 C4 1.517(2)
C3 H3A 0.99
C3 H3B 0.99
C4 O14 1.211(2)
C4 C5 1.522(2)
C5 O6 1.4402(18)
C5 C7 1.531(2)
C5 C10 1.558(2)
C7 C8 1.534(2)
C7 H7A 0.99
C7 H7B 0.99
C8 C9 1.533(2)
C8 H8A 0.99
C8 H8B 0.99
C9 C10 1.536(2)
C9 H9A 0.99
C9 H9B 0.99
C10 C11 1.540(2)
C10 H10 1
C11 C12 1.518(2)
C11 H11 1
C12 O13 1.437(2)
C12 H12A 0.99
C12 H12B 0.99

loop_
_geom_hbond_atom_site_label_D
_geom_hbond_atom_site_label_H
_geom_hbond_atom_site_label_A
_geom_hbond_distance_DH
_geom_hbond_distance_HA
_geom_hbond_distance_DA
_geom_hbond_angle_DHA
_geom_hbond_site_symmetry_A
C11 H11 O14 1 2.5 3.441(2) 157 1_655

loop_
_geom_torsion_atom_site_label_1
_geom_torsion_atom_site_label_2
_geom_torsion_atom_site_label_3
_geom_torsion_atom_site_label_4
_geom_torsion
O6 C1 C2 O13 123.68(14)
C11 C1 C2 O13 9.83(16)
O6 C1 C2 C3 7.12(17)
C11 C1 C2 C3 -106.73(14)
O13 C2 C3 C4 -71.24(16)
C1 C2 C3 C4 45.18(17)
C2 C3 C4 O14 139.46(17)
C2 C3 C4 C5 -39.10(19)
O14 C4 C5 O6 161.57(14)
C3 C4 C5 O6 -19.84(17)
O14 C4 C5 C7 37.0(2)
C3 C4 C5 C7 -144.41(13)
O14 C4 C5 C10 -85.27(19)
C3 C4 C5 C10 93.32(15)
O6 C5 C7 C8 117.85(13)
C4 C5 C7 C8 -119.32(14)
C10 C5 C7 C8 4.72(16)
C5 C7 C8 C9 -28.71(16)
C7 C8 C9 C10 42.14(16)
C8 C9 C10 C11 -152.07(13)
C8 C9 C10 C5 -38.39(15)
O6 C5 C10 C9 -96.79(13)
C4 C5 C10 C9 147.85(13)
C7 C5 C10 C9 20.86(16)
O6 C5 C10 C11 25.65(15)
C4 C5 C10 C11 -89.70(15)
C7 C5 C10 C11 143.31(13)
O6 C1 C11 C12 -144.60(12)
C2 C1 C11 C12 -27.62(15)
O6 C1 C11 C10 -25.88(16)
C2 C1 C11 C10 91.09(14)
C9 C10 C11 C12 -137.55(15)
C5 C10 C11 C12 109.70(15)
C9 C10 C11 C1 112.62(15)
C5 C10 C11 C1 -0.13(15)
C1 C11 C12 O13 36.65(15)
C10 C11 C12 O13 -73.05(16)
C11 C1 O6 C5 43.53(15)
C2 C1 O6 C5 -68.44(15)
C4 C5 O6 C1 75.03(14)
C7 C5 O6 C1 -157.62(13)
C10 C5 O6 C1 -42.48(14)
C11 C12 O13 C2 -31.80(16)
C3 C2 O13 C12 132.46(13)
C1 C2 O13 C12 13.40(16)
